data_2225751
loop_
_publ_author_name
'Rivera, Augusto'
'Quiroga, Diego'
'R\'ios-Motta, Jaime'
'Du\<sek, Michal'
'Fejfarov\'a, Karla'

_publ_section_title
;
 2,2'-[(3a<i>RS</i>,7a<i>RS</i>)-Perhydrobenzimidazole-1,3-diyl)bis(methylene)]diphenol
;
_journal_coeditor_code TK2643
_journal_issue 4
_journal_name_full 'Acta Crystallographica Section E'
_journal_page_first o931
_journal_paper_doi 10.1107/S1600536810009918
_journal_volume 66
_journal_year 2010
_chemical_formula_iupac 'C21 H26 N2 O2'
_chemical_formula_moiety 'C21 H26 N2 O2'
_chemical_formula_sum 'C21 H26 N2 O2'
_chemical_formula_weight 338.5
_chemical_name_systematic
;
2,2'-[(3a<i>RS</i>,7a<i>RS</i>)-Perhydrobenzimidazole-
1,3-diyl)bis(methylene)]diphenol
;
_space_group_IT_number 2
_symmetry_cell_setting triclinic
_symmetry_space_group_name_Hall '-P 1'
_symmetry_space_group_name_H-M 'P -1'
_cell_angle_alpha 69.705(3)
_cell_angle_beta 89.341(2)
_cell_angle_gamma 81.751(2)
_cell_formula_units_Z 2
_cell_length_a 5.51770(10)
_cell_length_b 12.0432(4)
_cell_length_c 14.3752(4)
_cell_measurement_reflns_used 9142
_cell_measurement_temperature 120
_cell_measurement_theta_max 65.4313
_cell_measurement_theta_min 3.2735
_cell_volume 885.92(5)
_computing_cell_refinement 'CrysAlis RED (Oxford Diffraction, 2009)'
_computing_data_collection 'CrysAlis CCD (Oxford Diffraction, 2009)'
_computing_data_reduction 'Crysalis RED (Oxford Diffraction, 2009)'
_computing_molecular_graphics 'DIAMOND (Brandenburg & Putz, 2005)'
_computing_publication_material 'JANA2006 (Pet\<r\'i\<cek <i>et al.</i>,  2006)'
_computing_structure_refinement 'JANA2006 (Pet\<r\'i\<cek <i>et al.</i>,  2006)'
_computing_structure_solution 'SIR2002 (Burla <i>et al.</i>,  2003)'
_diffrn_ambient_temperature 120
_diffrn_detector_area_resol_mean 10.3784
_diffrn_measured_fraction_theta_full 0.98
_diffrn_measured_fraction_theta_max 0.98
_diffrn_measurement_device 'four-cycle diffractometer'
_diffrn_measurement_device_type
;
Oxford Diffraction Xcalibur, diffractometer with an Atlas
(Gemini ultra Cu) detector
;
_diffrn_measurement_method 'Rotation method data acquisition using \w scans'
_diffrn_radiation_monochromator mirror
_diffrn_radiation_source 'X-ray tube'
_diffrn_radiation_type 'Cu K\a'
_diffrn_radiation_wavelength 1.54184
_diffrn_reflns_av_R_equivalents 0.0181
_diffrn_reflns_av_sigmaI/netI 0.0067
_diffrn_reflns_limit_h_max 6
_diffrn_reflns_limit_h_min -6
_diffrn_reflns_limit_k_max 13
_diffrn_reflns_limit_k_min -13
_diffrn_reflns_limit_l_max 16
_diffrn_reflns_limit_l_min -16
_diffrn_reflns_number 11989
_diffrn_reflns_reduction_process
;
Integration of the CCD images was done by program Crysalis RED
(Oxford diffraction, 2008). The same program was used for indexing of the
crystal shape and absorption correction.
;
_diffrn_reflns_theta_full 65.8
_diffrn_reflns_theta_max 65.8
_diffrn_reflns_theta_min 3.29
_exptl_absorpt_coefficient_mu 0.648
_exptl_absorpt_correction_T_max 1.00000
_exptl_absorpt_correction_T_min 0.77360
_exptl_absorpt_correction_type multi-scan
_exptl_absorpt_process_details
;
(CrysAlis Pro; Oxford Diffraction, 2009)
;
_exptl_crystal_colour colorless
_exptl_crystal_density_diffrn 1.2684
_exptl_crystal_density_method 'not measured'
_exptl_crystal_description prism
_exptl_crystal_F_000 364
_exptl_crystal_size_max 0.2370
_exptl_crystal_size_mid 0.2119
_exptl_crystal_size_min 0.1873
_refine_diff_density_max 0.25
_refine_diff_density_min -0.19
_refine_ls_extinction_method none
_refine_ls_goodness_of_fit_ref 2.41
_refine_ls_hydrogen_treatment mixed
_refine_ls_number_constraints 98
_refine_ls_number_parameters 232
_refine_ls_number_reflns 3023
_refine_ls_number_restraints 0
_refine_ls_R_factor_all 0.0419
_refine_ls_R_factor_gt 0.0376
_refine_ls_shift/su_max 0.0059
_refine_ls_shift/su_mean 0.0007
_refine_ls_structure_factor_coef Fsqd
_refine_ls_weighting_details w=1/[\s^2^(I)+0.0016I^2^]
_refine_ls_weighting_scheme sigma
_refine_ls_wR_factor_gt 0.1162
_refine_ls_wR_factor_ref 0.1182
_reflns_number_gt 2685
_reflns_number_total 3023
_reflns_threshold_expression I>3\s(I)
_cod_data_source_file tk2643.cif
_cod_data_source_block I
_cod_database_code 2225751
_cod_database_fobs_code 2225751

loop_
_symmetry_equiv_pos_site_id
_symmetry_equiv_pos_as_xyz
1 x,y,z
2 -x,-y,-z

loop_
_atom_site_type_symbol
_atom_site_label
_atom_site_fract_x
_atom_site_fract_y
_atom_site_fract_z
_atom_site_U_iso_or_equiv
_atom_site_adp_type
_atom_site_calc_flag
_atom_site_refinement_flags
_atom_site_occupancy
_atom_site_disorder_assembly
_atom_site_disorder_group
O O1 0.55804(17) 0.14020(9) 0.44644(7) 0.0291(4) Uani d . 1 . .
O O2 0.83868(17) 0.18264(9) -0.03369(7) 0.0305(4) Uani d . 1 . .
N N1 0.79361(18) 0.08554(9) 0.29799(7) 0.0202(4) Uani d . 1 . .
N N2 0.62975(19) 0.10318(10) 0.14258(7) 0.0213(4) Uani d . 1 . .
C C1 0.6914(2) 0.17421(12) 0.20218(9) 0.0226(5) Uani d . 1 . .
C C2 0.9951(2) 0.12344(12) 0.33988(9) 0.0226(5) Uani d . 1 . .
C C3 0.9035(2) 0.23158(11) 0.36752(9) 0.0216(4) Uani d . 1 . .
C C4 0.6882(2) 0.23380(12) 0.42039(9) 0.0227(4) Uani d . 1 . .
C C5 0.6072(2) 0.33136(12) 0.44923(9) 0.0261(5) Uani d . 1 . .
C C6 0.7390(2) 0.42599(13) 0.42654(10) 0.0289(5) Uani d . 1 . .
C C7 0.9518(2) 0.42527(13) 0.37409(10) 0.0289(5) Uani d . 1 . .
C C8 1.0308(2) 0.32828(12) 0.34497(10) 0.0254(5) Uani d . 1 . .
C C9 0.8513(2) -0.02791(11) 0.27990(9) 0.0210(4) Uani d . 1 . .
C C10 0.8803(2) -0.14204(12) 0.36961(9) 0.0265(5) Uani d . 1 . .
C C11 0.9041(3) -0.24770(13) 0.33239(10) 0.0295(5) Uani d . 1 . .
C C12 0.6923(3) -0.23872(12) 0.26116(10) 0.0295(5) Uani d . 1 . .
C C13 0.6592(2) -0.11997(12) 0.17294(10) 0.0259(5) Uani d . 1 . .
C C14 0.6331(2) -0.01887(11) 0.21374(9) 0.0207(4) Uani d . 1 . .
C C15 0.4060(2) 0.15656(12) 0.07972(9) 0.0231(5) Uani d . 1 . .
C C16 0.4414(2) 0.27197(12) -0.00170(9) 0.0220(4) Uani d . 1 . .
C C17 0.6553(2) 0.27821(12) -0.05575(9) 0.0242(5) Uani d . 1 . .
C C18 0.6825(3) 0.38203(13) -0.13478(10) 0.0297(5) Uani d . 1 . .
C C19 0.4978(3) 0.47854(13) -0.16005(10) 0.0322(5) Uani d . 1 . .
C C20 0.2872(3) 0.47453(13) -0.10655(10) 0.0321(5) Uani d . 1 . .
C C21 0.2613(2) 0.37168(13) -0.02762(10) 0.0273(5) Uani d . 1 . .
H H1a 0.544692 0.22078 0.213055 0.0271 Uiso d . 1 . .
H H1b 0.814039 0.221818 0.169948 0.0271 Uiso d . 1 . .
H H2a 1.119524 0.142433 0.292045 0.0271 Uiso d . 1 . .
H H2b 1.066463 0.059026 0.397776 0.0271 Uiso d . 1 . .
H H5 0.459427 0.332936 0.484953 0.0313 Uiso d . 1 . .
H H6 0.683126 0.492726 0.447191 0.0347 Uiso d . 1 . .
H H7 1.042987 0.491174 0.358217 0.0346 Uiso d . 1 . .
H H8 1.177255 0.328004 0.308288 0.0304 Uiso d . 1 . .
H H9 1.010365 -0.035487 0.253016 0.0252 Uiso d . 1 . .
H H10a 0.737945 -0.142807 0.408735 0.0318 Uiso d . 1 . .
H H10b 1.025945 -0.147212 0.407689 0.0318 Uiso d . 1 . .
H H11a 0.912941 -0.321113 0.388014 0.0353 Uiso d . 1 . .
H H11b 1.056388 -0.252589 0.300031 0.0353 Uiso d . 1 . .
H H12a 0.543303 -0.246619 0.296477 0.0354 Uiso d . 1 . .
H H12b 0.720963 -0.304289 0.237045 0.0354 Uiso d . 1 . .
H H13a 0.800881 -0.116292 0.133191 0.031 Uiso d . 1 . .
H H13b 0.513586 -0.113908 0.134504 0.031 Uiso d . 1 . .
H H14 0.478413 -0.028884 0.244425 0.0249 Uiso d . 1 . .
H H15a 0.273969 0.172023 0.119698 0.0277 Uiso d . 1 . .
H H15b 0.361755 0.10108 0.050763 0.0277 Uiso d . 1 . .
H H18 0.829452 0.386296 -0.171479 0.0356 Uiso d . 1 . .
H H19 0.515368 0.549372 -0.215424 0.0386 Uiso d . 1 . .
H H20 0.160216 0.542534 -0.124022 0.0386 Uiso d . 1 . .
H H21 0.115837 0.369273 0.009909 0.0328 Uiso d . 1 . .
H H1o 0.604(3) 0.0973(15) 0.4118(12) 0.0349 Uiso d . 1 . .
H H2o 0.810(3) 0.1344(15) 0.0240(13) 0.0366 Uiso d . 1 . .

loop_
_atom_site_aniso_label
_atom_site_aniso_U_11
_atom_site_aniso_U_22
_atom_site_aniso_U_33
_atom_site_aniso_U_12
_atom_site_aniso_U_13
_atom_site_aniso_U_23
_atom_site_aniso_type_symbol
O1 0.0304(5) 0.0306(6) 0.0309(6) -0.0103(4) 0.0112(4) -0.0146(4) O
O2 0.0248(5) 0.0374(6) 0.0250(5) -0.0010(4) 0.0063(4) -0.0072(4) O
N1 0.0204(5) 0.0221(6) 0.0178(5) -0.0029(4) -0.0004(4) -0.0065(4) N
N2 0.0215(6) 0.0241(6) 0.0173(5) -0.0028(4) -0.0008(4) -0.0061(4) N
C1 0.0236(7) 0.0238(7) 0.0200(7) -0.0034(5) 0.0002(5) -0.0069(5) C
C2 0.0198(6) 0.0279(7) 0.0216(7) -0.0042(5) 0.0002(5) -0.0101(5) C
C3 0.0204(6) 0.0270(7) 0.0161(6) -0.0012(5) -0.0029(5) -0.0067(5) C
C4 0.0230(6) 0.0269(7) 0.0177(6) -0.0045(5) -0.0006(5) -0.0068(5) C
C5 0.0239(7) 0.0317(8) 0.0231(7) -0.0014(5) 0.0020(5) -0.0112(6) C
C6 0.0321(7) 0.0271(8) 0.0282(7) 0.0006(6) -0.0014(6) -0.0124(6) C
C7 0.0305(7) 0.0278(7) 0.0294(7) -0.0085(6) -0.0003(6) -0.0098(6) C
C8 0.0215(7) 0.0304(8) 0.0239(7) -0.0042(5) 0.0012(5) -0.0089(6) C
C9 0.0195(6) 0.0251(7) 0.0198(6) -0.0033(5) 0.0027(5) -0.0097(5) C
C10 0.0292(7) 0.0266(7) 0.0214(7) -0.0021(6) -0.0025(5) -0.0061(6) C
C11 0.0333(8) 0.0239(7) 0.0285(7) -0.0024(6) -0.0004(6) -0.0066(6) C
C12 0.0320(8) 0.0258(8) 0.0321(7) -0.0041(6) 0.0000(6) -0.0118(6) C
C13 0.0254(7) 0.0292(7) 0.0245(7) -0.0025(5) -0.0020(5) -0.0119(6) C
C14 0.0193(6) 0.0239(7) 0.0188(6) -0.0034(5) 0.0033(5) -0.0071(5) C
C15 0.0197(6) 0.0295(7) 0.0186(6) -0.0031(5) 0.0003(5) -0.0068(5) C
C16 0.0225(6) 0.0276(7) 0.0160(6) -0.0050(5) -0.0022(5) -0.0073(5) C
C17 0.0226(7) 0.0315(8) 0.0197(6) -0.0043(5) -0.0012(5) -0.0103(6) C
C18 0.0279(7) 0.0399(8) 0.0220(7) -0.0132(6) 0.0034(5) -0.0086(6) C
C19 0.0403(8) 0.0296(8) 0.0245(7) -0.0136(6) -0.0028(6) -0.0034(6) C
C20 0.0354(8) 0.0282(8) 0.0297(8) -0.0025(6) -0.0045(6) -0.0069(6) C
C21 0.0245(7) 0.0331(8) 0.0241(7) -0.0029(6) 0.0008(5) -0.0104(6) C

loop_
_atom_type_symbol
_atom_type_scat_dispersion_real
_atom_type_scat_dispersion_imag
_atom_type_scat_source
C 0.018 0.009 'International Tables Vol C tables 4.2.6.8 and 6.1.1.1'
H 0.000 0.000 'International Tables Vol C tables 4.2.6.8 and 6.1.1.1'
N 0.031 0.018 'International Tables Vol C tables 4.2.6.8 and 6.1.1.1'
O 0.049 0.032 'International Tables Vol C tables 4.2.6.8 and 6.1.1.1'

loop_
_geom_angle_atom_site_label_1
_geom_angle_atom_site_label_2
_geom_angle_atom_site_label_3
_geom_angle_site_symmetry_1
_geom_angle_site_symmetry_2
_geom_angle_site_symmetry_3
_geom_angle
_geom_angle_publ_flag
C4 O1 H1o . . . 108.2(12) no
C17 O2 H2o . . . 106.1(11) no
C1 N1 C2 . . . 113.14(10) no
C1 N1 C9 . . . 105.19(10) no
C2 N1 C9 . . . 116.16(9) no
C1 N2 C14 . . . 105.33(9) no
C1 N2 C15 . . . 113.32(10) no
C14 N2 C15 . . . 116.36(10) no
N1 C1 N2 . . . 105.37(10) no
N1 C1 H1a . . . 109.4708 no
N1 C1 H1b . . . 109.4714 no
N2 C1 H1a . . . 109.4714 no
N2 C1 H1b . . . 109.4717 no
H1a C1 H1b . . . 113.2791 no
N1 C2 C3 . . . 110.68(10) no
N1 C2 H2a . . . 109.4709 no
N1 C2 H2b . . . 109.4709 no
C3 C2 H2a . . . 109.4716 no
C3 C2 H2b . . . 109.4715 no
H2a C2 H2b . . . 108.2321 no
C2 C3 C4 . . . 119.73(12) no
C2 C3 C8 . . . 121.68(11) no
C4 C3 C8 . . . 118.55(13) no
O1 C4 C3 . . . 121.18(13) no
O1 C4 C5 . . . 118.71(12) no
C3 C4 C5 . . . 120.10(13) no
C4 C5 C6 . . . 120.11(13) no
C4 C5 H5 . . . 119.9469 no
C6 C5 H5 . . . 119.9479 no
C5 C6 C7 . . . 120.49(15) no
C5 C6 H6 . . . 119.7554 no
C7 C6 H6 . . . 119.7553 no
C6 C7 C8 . . . 119.18(14) no
C6 C7 H7 . . . 120.41 no
C8 C7 H7 . . . 120.4116 no
C3 C8 C7 . . . 121.58(12) no
C3 C8 H8 . . . 119.211 no
C7 C8 H8 . . . 119.2111 no
N1 C9 C10 . . . 117.23(11) no
N1 C9 C14 . . . 100.32(9) no
N1 C9 H9 . . . 111.4609 no
C10 C9 C14 . . . 111.72(11) no
C10 C9 H9 . . . 99.994 no
C14 C9 H9 . . . 116.9901 no
C9 C10 C11 . . . 107.89(11) no
C9 C10 H10a . . . 109.4713 no
C9 C10 H10b . . . 109.4707 no
C11 C10 H10a . . . 109.4714 n
C11 C10 H10b . . . 109.4712 no
H10a C10 H10b . . . 111.0115 no
C10 C11 C12 . . . 112.84(11) no
C10 C11 H11a . . . 109.4701 no
C10 C11 H11b . . . 109.4716 no
C12 C11 H11a . . . 109.4715 no
C12 C11 H11b . . . 109.4714 no
H11a C11 H11b . . . 105.8786 no
C11 C12 C13 . . . 112.18(12) no
C11 C12 H12a . . . 109.4714 no
C11 C12 H12b . . . 109.4713 no
C13 C12 H12a . . . 109.4711 no
C13 C12 H12b . . . 109.4709 no
H12a C12 H12b . . . 106.6143 no
C12 C13 C14 . . . 108.00(11) no
C12 C13 H13a . . . 109.4714 no
C12 C13 H13b . . . 109.4718 no
C14 C13 H13a . . . 109.4704 no
C14 C13 H13b . . . 109.4706 no
H13a C13 H13b . . . 110.8996 no
N2 C14 C9 . . . 100.17(10) n
N2 C14 C13 . . . 117.53(10) n
N2 C14 H14 . . . 111.415 n
C9 C14 C13 . . . 111.83(10) no
C9 C14 H14 . . . 117.1568 no
C13 C14 H14 . . . 99.6523 no
N2 C15 C16 . . . 111.17(11) no
N2 C15 H15a . . . 109.4717 no
N2 C15 H15b . . . 109.4711 no
C16 C15 H15a . . . 109.4714 no
C16 C15 H15b . . . 109.4709 n
H15a C15 H15b . . . 107.7171 no
C15 C16 C17 . . . 119.99(11) no
C15 C16 C21 . . . 121.39(11) no
C17 C16 C21 . . . 118.57(11) no
O2 C17 C16 . . . 121.12(10) no
O2 C17 C18 . . . 118.62(11) no
C16 C17 C18 . . . 120.25(11) no
C17 C18 C19 . . . 119.75(12) no
C17 C18 H18 . . . 120.1267 no
C19 C18 H18 . . . 120.1261 no
C18 C19 C20 . . . 120.74(12) n
C18 C19 H19 . . . 119.6301 no
C20 C19 H19 . . . 119.6303 no
C19 C20 C21 . . . 119.43(12) no
C19 C20 H20 . . . 120.2825 no
C21 C20 H20 . . . 120.2833 no
C16 C21 C20 . . . 121.24(13) no
C16 C21 H21 . . . 119.3796 no
C20 C21 H21 . . . 119.3801 n

loop_
_geom_bond_atom_site_label_1
_geom_bond_atom_site_label_2
_geom_bond_site_symmetry_1
_geom_bond_site_symmetry_2
_geom_bond_distance
_geom_bond_publ_flag
O1 C4 . . 1.3640(17) no
O1 H1o . . 0.85(2) no
O2 C17 . . 1.3672(15) no
O2 H2o . . 0.860(16) no
N1 C1 . . 1.4766(14) no
N1 C2 . . 1.4691(19) no
N1 C9 . . 1.4682(19) no
N2 C1 . . 1.476(2) no
N2 C14 . . 1.4686(15) n
N2 C15 . . 1.4657(15) no
C1 H1a . . 0.96 no
C1 H1b . . 0.96 no
C2 C3 . . 1.508(2) no
C2 H2a . . 0.96 no
C2 H2b . . 0.96 no
C3 C4 . . 1.4045(18) no
C3 C8 . . 1.387(2) no
C4 C5 . . 1.391(2) no
C5 C6 . . 1.382(2) no
C5 H5 . . 0.96 no
C6 C7 . . 1.388(2) no
C6 H6 . . 0.96 no
C7 C8 . . 1.385(2) no
C7 H7 . . 0.96 no
C8 H8 . . 0.96 no
C9 C10 . . 1.5132(16) no
C9 C14 . . 1.5110(18) no
C9 H9 . . 0.96 no
C10 C11 . . 1.531(2) no
C10 H10a . . 0.96 no
C10 H10b . . 0.96 no
C11 C12 . . 1.530(2) no
C11 H11a . . 0.96 no
C11 H11b . . 0.96 no
C12 C13 . . 1.5360(17) no
C12 H12a . . 0.96 n
C12 H12b . . 0.96 no
C13 C14 . . 1.513(2) no
C13 H13a . . 0.96 no
C13 H13b . . 0.96 no
C14 H14 . . 0.96 no
C15 C16 . . 1.5112(17) no
C15 H15a . . 0.96 no
C15 H15b . . 0.96 no
C16 C17 . . 1.4021(18) no
C16 C21 . . 1.3873(18) no
C17 C18 . . 1.3932(17) no
C18 C19 . . 1.3774(19) no
C18 H18 . . 0.96 no
C19 C20 . . 1.383(2) no
C19 H19 . . 0.96 no
C20 C21 . . 1.3836(18) no
C20 H20 . . 0.96 no
C21 H21 . . 0.96 no

loop_
_geom_hbond_atom_site_label_D
_geom_hbond_atom_site_label_H
_geom_hbond_atom_site_label_A
_geom_hbond_site_symmetry_D
_geom_hbond_site_symmetry_H
_geom_hbond_site_symmetry_A
_geom_hbond_distance_DH
_geom_hbond_distance_HA
_geom_hbond_distance_DA
_geom_hbond_angle_DHA
_geom_hbond_publ_flag
O1 H1O N1 . . . 0.847(18) 1.967(17) 2.7096(14) 145.8(16) yes
O2 H2O N2 . . . 0.860(18) 1.913(17) 2.6894(14) 149.5(17) yes
C10 H10a O1 . . 2_656 0.96 2.64 3.5666(17) 163 yes
C13 H13a O2 . . 2_755 0.96 2.63 3.5458(17) 160 yes
C10 H10b Cg1 . . 2_756 0.96 2.94 3.5885(13) 126 yes
C12 H12b Cg2 . . 2_665 0.96 2.93 3.7022(16) 139 yes

loop_
_geom_torsion_atom_site_label_1
_geom_torsion_atom_site_label_2
_geom_torsion_atom_site_label_3
_geom_torsion_atom_site_label_4
_geom_torsion_site_symmetry_1
_geom_torsion_site_symmetry_2
_geom_torsion_site_symmetry_3
_geom_torsion_site_symmetry_4
_geom_torsion
_geom_torsion_publ_flag
? ? ? ? ? ? ? ? ? ?
